data_4311495
loop_
_publ_author_name
'Sujit K. Ghosh'
'G. Savitha'
'Parimal K. Bharadwaj'

_publ_section_title
;
 Reactivity of Pyridine-2,4,6-tricarboxylic Acid toward Zn(II) Salts under
 Different Reaction Conditions
;
_journal_name_full 'Inorganic Chemistry'
_journal_page_first 5495
_journal_page_last 5497
_journal_paper_doi 10.1021/ic049490c
_journal_volume 43
_journal_year 2004
_chemical_formula_moiety 'C8 H14 N O12 Zn1.50'
_chemical_formula_sum 'C8 H14 N O12 Zn1.5'
_chemical_formula_weight 414.26
_chemical_name_systematic
;
 ?
;
_space_group_IT_number 14
_symmetry_cell_setting monoclinic
_symmetry_space_group_name_Hall '-P 2ybc'
_symmetry_space_group_name_H-M 'P 1 21/c 1'
_atom_sites_solution_hydrogens geom
_atom_sites_solution_primary direct
_atom_sites_solution_secondary difmap
_audit_creation_method SHELXL-97
_cell_angle_alpha 90.000
_cell_angle_beta 103.879(5)
_cell_angle_gamma 90.000
_cell_formula_units_Z 4
_cell_length_a 7.091(2)
_cell_length_b 18.493(3)
_cell_length_c 10.839(2)
_cell_measurement_reflns_used 999
_cell_measurement_temperature 100
_cell_measurement_theta_max 28.23
_cell_measurement_theta_min 2.04
_cell_volume 1379.9(5)
_computing_cell_refinement 'SAINT 6.45 ( Bruker, 2003)'
_computing_data_collection 'SMART 5.628 (Bruker, 2003)'
_computing_data_reduction 'SAINT 6.45  (Bruker, 2003)'
_computing_molecular_graphics 'Diamond 2.1'
_computing_structure_refinement 'SHELXL-97 (Sheldrick, 1997)'
_computing_structure_solution SIR-97
_diffrn_ambient_temperature 100
_diffrn_measured_fraction_theta_full 0.992
_diffrn_measured_fraction_theta_max 0.992
_diffrn_measurement_device_type 'Bruker SMART APEX'
_diffrn_measurement_method /w-scans
_diffrn_radiation_monochromator graphite
_diffrn_radiation_source 'fine-focus sealed tube'
_diffrn_radiation_type MoK\a
_diffrn_radiation_wavelength 0.71069
_diffrn_reflns_av_R_equivalents 0.0291
_diffrn_reflns_av_sigmaI/netI 0.0375
_diffrn_reflns_limit_h_max 9
_diffrn_reflns_limit_h_min -8
_diffrn_reflns_limit_k_max 24
_diffrn_reflns_limit_k_min -22
_diffrn_reflns_limit_l_max 14
_diffrn_reflns_limit_l_min -11
_diffrn_reflns_number 9134
_diffrn_reflns_theta_full 28.27
_diffrn_reflns_theta_max 28.27
_diffrn_reflns_theta_min 2.20
_diffrn_standards_decay_% <0.05
_exptl_absorpt_coefficient_mu 2.696
_exptl_crystal_colour colorless
_exptl_crystal_density_diffrn 1.994
_exptl_crystal_density_method 'not measured'
_exptl_crystal_description needle-shape
_exptl_crystal_F_000 840
_exptl_crystal_size_max 0.16
_exptl_crystal_size_mid 0.14
_exptl_crystal_size_min 0.10
_refine_diff_density_max 0.637
_refine_diff_density_min -0.381
_refine_diff_density_rms 0.112
_refine_ls_extinction_method none
_refine_ls_goodness_of_fit_ref 1.043
_refine_ls_hydrogen_treatment mixed
_refine_ls_matrix_type full
_refine_ls_number_parameters 253
_refine_ls_number_reflns 3399
_refine_ls_number_restraints 0
_refine_ls_restrained_S_all 1.043
_refine_ls_R_factor_all 0.0398
_refine_ls_R_factor_gt 0.0317
_refine_ls_shift/su_max 0.005
_refine_ls_shift/su_mean 0.000
_refine_ls_structure_factor_coef Fsqd
_refine_ls_weighting_details 'calc w=1/[\s^2^(Fo^2^)+(0.0380P)^2^+0.4418P] where P=(Fo^2^+2Fc^2^)/3'
_refine_ls_weighting_scheme calc
_refine_ls_wR_factor_gt 0.0718
_refine_ls_wR_factor_ref 0.0759
_reflns_number_gt 2918
_reflns_number_total 3399
_reflns_threshold_expression >2sigma(I)
_cod_data_source_file ic049490csi20040709_100307_3.cif
_cod_data_source_block compound3
_cod_depositor_comments
;
The following automatic conversions were performed:
'_symmetry_cell_setting' value 'Monoclinic' changed to 'monoclinic'
according to '/home/adriana/struct/CIF-dictionaries/cif_core.dic'
dictionary named 'cif_core.dic' version 2.4.1 from 2010-06-29.

Automatic conversion script
Id: cif_fix_enum 1555 2011-01-17 13:19:09Z saulius 

The following automatic conversions were performed:

'_cell_measurement_temperature' value '100K' was changed to '100' -
the value should be numeric and without a unit
designator.

'_diffrn_ambient_temperature' value '100K' was changed
to '100' - the value should be numeric and without a unit designator.

Automatic conversion script
Id: cif_fix_values 1569 2011-02-09 13:29:24Z adriana 
;
_cod_original_cell_volume 1379.9(12)
_cod_original_sg_symbol_H-M 'P 1 2/c 1'
_cod_original_formula_sum 'C8 H14 N O12 Zn1.50'
_cod_database_code 4311495

loop_
_symmetry_equiv_pos_as_xyz
'x, y, z'
'-x, y+1/2, -z+1/2'
'-x, -y, -z'
'x, -y-1/2, z-1/2'

loop_
_atom_site_label
_atom_site_type_symbol
_atom_site_fract_x
_atom_site_fract_y
_atom_site_fract_z
_atom_site_U_iso_or_equiv
_atom_site_adp_type
_atom_site_occupancy
_atom_site_symmetry_multiplicity
_atom_site_calc_flag
_atom_site_refinement_flags
_atom_site_disorder_assembly
_atom_site_disorder_group
Zn2 Zn 0.5000 0.0000 0.0000 0.01233(10) Uani 1 2 d S . .
Zn1 Zn 0.24452(4) 0.211658(13) 0.28062(2) 0.01007(8) Uani 1 1 d . . .
O1 O 0.1788(2) -0.07659(9) 0.68577(15) 0.0125(3) Uani 1 1 d . . .
O2 O 0.2544(2) -0.13684(8) 0.52640(15) 0.0127(3) Uani 1 1 d . . .
O3 O 0.2116(2) 0.19977(8) 0.67166(15) 0.0113(3) Uani 1 1 d . . .
O4 O 0.1948(2) 0.24710(8) 0.47638(15) 0.0128(3) Uani 1 1 d . . .
O5 O 0.4070(2) 0.01016(8) 0.16509(15) 0.0124(3) Uani 1 1 d . . .
O6 O 0.3354(2) 0.12847(8) 0.16555(15) 0.0134(3) Uani 1 1 d . . .
OW1 O 0.7982(3) 0.00688(12) 0.0939(2) 0.0204(4) Uani 1 1 d . . .
OW2 O 0.9735(3) 0.11561(12) 0.92634(19) 0.0197(4) Uani 1 1 d . . .
OW3 O 0.7516(3) 0.18589(10) 0.7105(2) 0.0146(4) Uani 1 1 d . . .
OW4 O -0.0465(3) 0.18918(10) 0.20316(18) 0.0142(4) Uani 1 1 d . . .
OW5 O 0.5322(3) 0.24772(10) 0.34861(18) 0.0142(4) Uani 1 1 d . . .
OW6 O 0.5058(3) 0.11281(10) -0.0224(2) 0.0290(5) Uani 1 1 d . . .
N1 N 0.2701(3) 0.11974(10) 0.39119(17) 0.0093(4) Uani 1 1 d . . .
C1 C 0.2109(3) 0.19644(12) 0.5551(2) 0.0106(4) Uani 1 1 d . . .
C2 C 0.2360(3) 0.12082(12) 0.5073(2) 0.0090(4) Uani 1 1 d . . .
C3 C 0.2241(3) 0.05761(11) 0.5732(2) 0.0092(4) Uani 1 1 d . . .
H3 H 0.2031 0.0591 0.6546 0.011 Uiso 1 1 calc R . .
C4 C 0.2441(3) -0.00848(12) 0.5156(2) 0.0094(4) Uani 1 1 d . . .
C5 C 0.2242(3) -0.07947(12) 0.5813(2) 0.0097(4) Uani 1 1 d . . .
C6 C 0.2846(3) -0.00829(12) 0.3962(2) 0.0090(4) Uani 1 1 d . . .
H6 H 0.3020 -0.0515 0.3565 0.011 Uiso 1 1 calc R . .
C7 C 0.2986(3) 0.05713(11) 0.3378(2) 0.0091(4) Uani 1 1 d . . .
C8 C 0.3494(3) 0.06556(12) 0.2111(2) 0.0107(4) Uani 1 1 d . . .
H1W3 H -0.084(4) 0.1628(17) 0.234(3) 0.015(8) Uiso 1 1 d . . .
H2W5 H 0.812(4) 0.1643(16) 0.762(3) 0.013(8) Uiso 1 1 d . . .
H2W3 H -0.113(5) 0.2287(17) 0.200(3) 0.025(8) Uiso 1 1 d . . .
H2W1 H 0.855(5) -0.0263(18) 0.093(3) 0.024(9) Uiso 1 1 d . . .
H1W5 H 0.754(5) 0.1731(19) 0.650(4) 0.038(11) Uiso 1 1 d . . .
H2W2 H 0.516(4) 0.1404(16) -0.074(3) 0.022(8) Uiso 1 1 d . . .
H1W1 H 0.813(5) 0.0159(18) 0.160(4) 0.031(10) Uiso 1 1 d . . .
H2W4 H 0.584(5) 0.2161(17) 0.379(3) 0.023(9) Uiso 1 1 d . . .
H1W4 H 0.586(5) 0.265(2) 0.296(4) 0.047(11) Uiso 1 1 d . . .
H2W6 H 0.921(5) 0.1053(19) 0.969(3) 0.031(11) Uiso 1 1 d . . .
H1W6 H 1.037(5) 0.144(2) 0.957(3) 0.041(12) Uiso 1 1 d . . .
H1W2 H 0.456(5) 0.1279(17) 0.029(3) 0.030(9) Uiso 1 1 d . . .

loop_
_atom_site_aniso_label
_atom_site_aniso_U_11
_atom_site_aniso_U_22
_atom_site_aniso_U_33
_atom_site_aniso_U_23
_atom_site_aniso_U_13
_atom_site_aniso_U_12
Zn2 0.0163(2) 0.01183(19) 0.0106(2) -0.00047(14) 0.00662(15) 0.00156(15)
Zn1 0.01296(14) 0.00732(14) 0.01071(14) 0.00195(10) 0.00439(10) 0.00060(10)
O1 0.0179(8) 0.0106(8) 0.0103(8) 0.0002(6) 0.0059(7) -0.0023(7)
O2 0.0187(9) 0.0092(8) 0.0109(8) 0.0006(6) 0.0048(7) 0.0015(7)
O3 0.0164(8) 0.0089(8) 0.0089(8) -0.0016(6) 0.0038(6) -0.0003(6)
O4 0.0180(8) 0.0082(8) 0.0133(9) -0.0001(6) 0.0062(7) 0.0001(6)
O5 0.0172(9) 0.0107(8) 0.0112(8) -0.0003(6) 0.0070(7) 0.0016(6)
O6 0.0203(9) 0.0098(8) 0.0116(8) 0.0016(6) 0.0070(7) 0.0024(7)
OW1 0.0212(10) 0.0261(11) 0.0133(10) -0.0060(8) 0.0029(8) 0.0055(9)
OW2 0.0212(10) 0.0217(10) 0.0158(10) -0.0016(8) 0.0035(8) -0.0019(8)
OW3 0.0168(9) 0.0155(9) 0.0117(10) -0.0012(8) 0.0039(8) 0.0019(7)
OW4 0.0143(9) 0.0105(8) 0.0186(9) 0.0046(7) 0.0054(7) -0.0012(7)
OW5 0.0158(9) 0.0119(9) 0.0156(9) 0.0045(7) 0.0052(7) 0.0016(7)
OW6 0.0564(15) 0.0122(9) 0.0297(12) 0.0066(8) 0.0327(12) 0.0092(9)
N1 0.0105(9) 0.0086(9) 0.0090(9) 0.0004(7) 0.0028(7) -0.0006(7)
C1 0.0086(10) 0.0089(10) 0.0149(12) -0.0022(8) 0.0039(9) -0.0020(8)
C2 0.0094(10) 0.0092(10) 0.0080(10) -0.0021(8) 0.0016(8) -0.0004(8)
C3 0.0086(10) 0.0109(11) 0.0082(10) -0.0011(8) 0.0022(8) -0.0004(8)
C4 0.0084(10) 0.0093(10) 0.0105(11) 0.0021(8) 0.0018(8) -0.0006(8)
C5 0.0066(10) 0.0089(10) 0.0123(11) 0.0010(8) -0.0006(8) -0.0012(8)
C6 0.0096(10) 0.0082(10) 0.0092(11) -0.0021(8) 0.0025(8) 0.0005(8)
C7 0.0084(10) 0.0096(10) 0.0098(11) -0.0002(8) 0.0029(8) 0.0007(8)
C8 0.0095(11) 0.0124(11) 0.0101(11) -0.0010(8) 0.0024(8) 0.0000(9)

loop_
_atom_type_symbol
_atom_type_description
_atom_type_scat_dispersion_real
_atom_type_scat_dispersion_imag
_atom_type_scat_source
C C 0.0033 0.0016 'International Tables Vol C Tables 4.2.6.8 and 6.1.1.4'
H H 0.0000 0.0000 'International Tables Vol C Tables 4.2.6.8 and 6.1.1.4'
N N 0.0061 0.0033 'International Tables Vol C Tables 4.2.6.8 and 6.1.1.4'
O O 0.0106 0.0060 'International Tables Vol C Tables 4.2.6.8 and 6.1.1.4'
Zn Zn 0.2839 1.4301 'International Tables Vol C Tables 4.2.6.8 and 6.1.1.4'

loop_
_geom_angle_atom_site_label_1
_geom_angle_atom_site_label_2
_geom_angle_atom_site_label_3
_geom_angle
_geom_angle_site_symmetry_1
_geom_angle_site_symmetry_3
_geom_angle_publ_flag
O5 Zn2 O5 180.00(8) . 3_655 ?
O5 Zn2 OW6 88.35(7) . 3_655 ?
O5 Zn2 OW6 91.65(7) 3_655 3_655 ?
O5 Zn2 OW6 91.65(7) . . ?
O5 Zn2 OW6 88.35(7) 3_655 . ?
OW6 Zn2 OW6 180.000(12) 3_655 . ?
O5 Zn2 OW1 93.87(8) . . ?
O5 Zn2 OW1 86.13(8) 3_655 . ?
OW6 Zn2 OW1 92.80(9) 3_655 . ?
OW6 Zn2 OW1 87.20(9) . . ?
O5 Zn2 OW1 86.13(8) . 3_655 ?
O5 Zn2 OW1 93.87(8) 3_655 3_655 ?
OW6 Zn2 OW1 87.20(9) 3_655 3_655 ?
OW6 Zn2 OW1 92.80(9) . 3_655 ?
OW1 Zn2 OW1 180.00(11) . 3_655 ?
O3 Zn1 N1 178.36(7) 4_565 . ?
O3 Zn1 OW4 87.77(7) 4_565 . ?
N1 Zn1 OW4 90.59(8) . . ?
O3 Zn1 OW5 85.03(7) 4_565 . ?
N1 Zn1 OW5 96.60(8) . . ?
OW4 Zn1 OW5 172.63(8) . . ?
O3 Zn1 O6 104.45(7) 4_565 . ?
N1 Zn1 O6 75.71(7) . . ?
OW4 Zn1 O6 91.67(7) . . ?
OW5 Zn1 O6 91.67(7) . . ?
O3 Zn1 O4 106.62(6) 4_565 . ?
N1 Zn1 O4 73.37(7) . . ?
OW4 Zn1 O4 94.13(7) . . ?
OW5 Zn1 O4 86.42(7) . . ?
O6 Zn1 O4 148.58(6) . . ?
C1 O3 Zn1 127.03(14) . 4_566 ?
C1 O4 Zn1 113.66(14) . . ?
C8 O5 Zn2 128.70(15) . . ?
C8 O6 Zn1 115.80(14) . . ?
C7 N1 C2 120.20(19) . . ?
C7 N1 Zn1 117.72(15) . . ?
C2 N1 Zn1 121.59(15) . . ?
O4 C1 O3 128.5(2) . . ?
O4 C1 C2 117.1(2) . . ?
O3 C1 C2 114.44(19) . . ?
N1 C2 C3 121.4(2) . . ?
N1 C2 C1 113.44(19) . . ?
C3 C2 C1 125.2(2) . . ?
C2 C3 C4 118.9(2) . . ?
C6 C4 C3 118.7(2) . . ?
C6 C4 C5 120.15(19) . . ?
C3 C4 C5 121.14(19) . . ?
O1 C5 O2 125.0(2) . . ?
O1 C5 C4 117.49(19) . . ?
O2 C5 C4 117.53(19) . . ?
C7 C6 C4 118.9(2) . . ?
N1 C7 C6 121.8(2) . . ?
N1 C7 C8 113.60(19) . . ?
C6 C7 C8 124.58(19) . . ?
O5 C8 O6 127.1(2) . . ?
O5 C8 C7 116.79(19) . . ?
O6 C8 C7 116.06(19) . . ?

loop_
_geom_bond_atom_site_label_1
_geom_bond_atom_site_label_2
_geom_bond_distance
_geom_bond_site_symmetry_2
_geom_bond_publ_flag
Zn2 O5 2.0586(17) . ?
Zn2 O5 2.0586(17) 3_655 ?
Zn2 OW6 2.102(2) 3_655 ?
Zn2 OW6 2.1017(19) . ?
Zn2 OW1 2.119(2) . ?
Zn2 OW1 2.119(2) 3_655 ?
Zn1 O3 1.9999(16) 4_565 ?
Zn1 N1 2.0627(19) . ?
Zn1 OW4 2.075(2) . ?
Zn1 OW5 2.105(2) . ?
Zn1 O6 2.1734(16) . ?
Zn1 O4 2.3269(18) . ?
O1 C5 1.251(3) . ?
O2 C5 1.260(3) . ?
O3 C1 1.264(3) . ?
O3 Zn1 1.9999(16) 4_566 ?
O4 C1 1.254(3) . ?
O5 C8 1.250(3) . ?
O6 C8 1.259(3) . ?
N1 C7 1.331(3) . ?
N1 C2 1.338(3) . ?
C1 C2 1.517(3) . ?
C2 C3 1.383(3) . ?
C3 C4 1.395(3) . ?
C4 C6 1.391(3) . ?
C4 C5 1.516(3) . ?
C6 C7 1.380(3) . ?
C7 C8 1.508(3) . ?
